data_7701310
loop_
_publ_author_name
'Ahmed, Muhib'
'Rooney, Denise'
'McCann, Malachy'
'Casey, Jamie'
'O'Shea, Katie'
'Twamley, Brendan'

_publ_section_title
;
 Tuning the reaction pathways of phenanthroline-Schiff bases: routes to
 novel phenanthroline ligands.
;
_journal_issue 40
_journal_name_full 'Dalton transactions (Cambridge, England : 2003)'
_journal_page_first 15283
_journal_page_last 15289
_journal_paper_doi 10.1039/c9dt03084k
_journal_volume 48
_journal_year 2019
_chemical_formula_moiety 'C24 H19 N3 O3'
_chemical_formula_sum 'C24 H19 N3 O3'
_chemical_formula_weight 397.42
_space_group_crystal_system triclinic
_space_group_IT_number 2
_space_group_name_Hall '-P 1'
_space_group_name_H-M_alt 'P -1'
_symmetry_space_group_name_Hall '-P 1'
_symmetry_space_group_name_H-M 'P -1'
_atom_sites_solution_hydrogens geom
_atom_sites_solution_primary dual
_audit_creation_date 2019-02-26
_audit_creation_method
;
Olex2 1.2
(compiled 2018.05.29 svn.r3508 for OlexSys, GUI svn.r5506)
;
_audit_update_record
;
2019-07-18 deposited with the CCDC.    2019-09-23 downloaded from the CCDC.
;
_cell_angle_alpha 85.613(4)
_cell_angle_beta 89.352(4)
_cell_angle_gamma 78.428(4)
_cell_formula_units_Z 2
_cell_length_a 9.3727(5)
_cell_length_b 9.5629(5)
_cell_length_c 10.6715(5)
_cell_measurement_reflns_used 1991
_cell_measurement_temperature 100(2)
_cell_measurement_theta_max 68.25
_cell_measurement_theta_min 4.16
_cell_volume 934.29(8)
_computing_cell_refinement 'SAINT v8.38A (Bruker, 2016)'
_computing_data_collection 'APEX 3 (Bruker, 2017)'
_computing_data_reduction 'SAINT v8.37A (Bruker, 2015)'
_computing_molecular_graphics 'Olex2 (Dolomanov et al., 2009)'
_computing_publication_material 'Olex2 (Dolomanov et al., 2009)'
_computing_structure_refinement 'XL (Sheldrick, 2008)'
_computing_structure_solution 'XT (Sheldrick, 2015)'
_diffrn_ambient_temperature 100(2)
_diffrn_detector 'CCD area detector'
_diffrn_detector_area_resol_mean 7.9
_diffrn_detector_type APEX2
_diffrn_measured_fraction_theta_full 0.996
_diffrn_measured_fraction_theta_max 0.990
_diffrn_measurement_device 'Kappa diffractometer'
_diffrn_measurement_device_type 'Bruker APEX2 Kappa Duo'
_diffrn_measurement_method '\w and \f scans'
_diffrn_radiation_collimation 'focusing mirrors'
_diffrn_radiation_detector APEX2
_diffrn_radiation_monochromator 'mirror optics'
_diffrn_radiation_probe x-ray
_diffrn_radiation_type CuK\a
_diffrn_radiation_wavelength 1.54178
_diffrn_reflns_av_R_equivalents 0.0632
_diffrn_reflns_av_unetI/netI 0.0680
_diffrn_reflns_Laue_measured_fraction_full 0.996
_diffrn_reflns_Laue_measured_fraction_max 0.990
_diffrn_reflns_limit_h_max 11
_diffrn_reflns_limit_h_min -11
_diffrn_reflns_limit_k_max 11
_diffrn_reflns_limit_k_min -11
_diffrn_reflns_limit_l_max 12
_diffrn_reflns_limit_l_min -12
_diffrn_reflns_number 11713
_diffrn_reflns_point_group_measured_fraction_full 0.996
_diffrn_reflns_point_group_measured_fraction_max 0.990
_diffrn_reflns_theta_full 67.679
_diffrn_reflns_theta_max 68.718
_diffrn_reflns_theta_min 4.155
_diffrn_source 'microfocus sealed X-ray tube'
_diffrn_source_type 'Incoatec I\ms'
_exptl_absorpt_coefficient_mu 0.771
_exptl_absorpt_correction_T_max 0.7531
_exptl_absorpt_correction_T_min 0.6420
_exptl_absorpt_correction_type multi-scan
_exptl_absorpt_process_details
'SADABS-2016/2 (Bruker,2016/2) was used for absorption correction. wR2(int) was 0.0799 before and 0.0609 after correction. The Ratio of minimum to maximum transmission is 0.8525. The \l/2 correction factor is Not present.'
_exptl_crystal_colour yellow
_exptl_crystal_colour_primary yellow
_exptl_crystal_density_diffrn 1.413
_exptl_crystal_density_method 'not measured'
_exptl_crystal_description fragment
_exptl_crystal_F_000 416
_exptl_crystal_size_max 0.14
_exptl_crystal_size_mid 0.09
_exptl_crystal_size_min 0.02
_refine_diff_density_max 0.270
_refine_diff_density_min -0.267
_refine_diff_density_rms 0.059
_refine_ls_extinction_method none
_refine_ls_goodness_of_fit_ref 0.994
_refine_ls_hydrogen_treatment constr
_refine_ls_matrix_type full
_refine_ls_number_parameters 272
_refine_ls_number_reflns 3423
_refine_ls_number_restraints 0
_refine_ls_restrained_S_all 0.994
_refine_ls_R_factor_all 0.0992
_refine_ls_R_factor_gt 0.0592
_refine_ls_shift/su_max 0.000
_refine_ls_shift/su_mean 0.000
_refine_ls_structure_factor_coef Fsqd
_refine_ls_weighting_details 'w=1/[\s^2^(Fo^2^)+(0.0896P)^2^] where P=(Fo^2^+2Fc^2^)/3'
_refine_ls_weighting_scheme calc
_refine_ls_wR_factor_gt 0.1481
_refine_ls_wR_factor_ref 0.1743
_reflns_Friedel_coverage 0.000
_reflns_number_gt 2078
_reflns_number_total 3423
_reflns_threshold_expression 'I > 2\s(I)'
_cod_data_source_file c9dt03084k2.cif
_cod_data_source_block 2
_cod_depositor_comments 'Adding full bibliography for 7701308--7701310.cif.'
_cod_database_code 7701310
_shelx_shelxl_version_number 2017/1
_shelx_space_group_comment
;
The symmetry employed for this shelxl refinement is uniquely defined
by the following loop, which should always be used as a source of
symmetry information in preference to the above space-group names.
They are only intended as comments.
;
_shelx_estimated_absorpt_t_max 0.985
_shelx_estimated_absorpt_t_min 0.900
_olex2_refinement_description
;
1. Fixed Uiso
 At 1.2 times of:
  All C(H) groups, All C(H,H) groups
 At 1.5 times of:
  All C(H,H,H) groups
2.a Ternary CH refined with riding coordinates:
 C9(H9)
2.b Secondary CH2 refined with riding coordinates:
 C28(H28A,H28B), C29(H29A,H29B)
2.c Aromatic/amide H refined with riding coordinates:
 C2(H2), C3(H3), C4(H4), C13(H13), C14(H14), C15(H15), C20(H20), C21(H21),
 C22(H22), C23(H23), C24(H24)
2.d Idealised Me refined as rotating group:
 C30(H30A,H30B,H30C)
;
_olex2_exptl_crystal_mounting_method 'mounted in oil on a MiTeGen microloop'
_olex2_submission_original_sample_id Muhib_02_19
_olex2_submission_special_instructions 'No special instructions were received'

loop_
_space_group_symop_operation_xyz
'x, y, z'
'-x, -y, -z'

loop_
_atom_site_label
_atom_site_type_symbol
_atom_site_fract_x
_atom_site_fract_y
_atom_site_fract_z
_atom_site_U_iso_or_equiv
_atom_site_adp_type
_atom_site_occupancy
_atom_site_site_symmetry_order
_atom_site_calc_flag
_atom_site_refinement_flags_posn
O10 O 0.3922(2) 0.1631(2) 0.47854(18) 0.0334(5) Uani 1 1 d .
O26 O 0.7065(2) 0.1561(2) 0.19665(19) 0.0360(5) Uani 1 1 d .
O27 O 0.6423(2) 0.3965(2) 0.15943(19) 0.0354(5) Uani 1 1 d .
N1 N 0.0931(3) 0.6938(3) 0.6060(2) 0.0354(6) Uani 1 1 d .
N7 N 0.4550(3) 0.4100(3) 0.3453(2) 0.0316(6) Uani 1 1 d .
N16 N 0.0249(3) 0.4483(3) 0.7186(2) 0.0373(6) Uani 1 1 d .
C2 C 0.1256(4) 0.8109(3) 0.5486(3) 0.0394(7) Uani 1 1 d .
H2 H 0.075317 0.900590 0.574030 0.047 Uiso 1 1 calc R
C3 C 0.2284(4) 0.8116(3) 0.4534(3) 0.0376(7) Uani 1 1 d .
H3 H 0.247555 0.899399 0.416157 0.045 Uiso 1 1 calc R
C4 C 0.3015(3) 0.6834(3) 0.4143(3) 0.0346(7) Uani 1 1 d .
H4 H 0.370923 0.680865 0.348586 0.042 Uiso 1 1 calc R
C5 C 0.2719(3) 0.5559(3) 0.4732(3) 0.0314(6) Uani 1 1 d .
C6 C 0.3464(3) 0.4174(3) 0.4385(3) 0.0306(6) Uani 1 1 d .
C8 C 0.5080(3) 0.2867(3) 0.3103(3) 0.0310(6) Uani 1 1 d .
C9 C 0.4622(3) 0.1479(3) 0.3562(3) 0.0317(6) Uani 1 1 d .
H9 H 0.552153 0.071531 0.366938 0.038 Uiso 1 1 calc R
C11 C 0.3179(3) 0.2967(3) 0.5017(3) 0.0315(6) Uani 1 1 d .
C12 C 0.2109(3) 0.3016(3) 0.5993(3) 0.0306(6) Uani 1 1 d .
C13 C 0.1781(3) 0.1770(3) 0.6609(3) 0.0337(7) Uani 1 1 d .
H13 H 0.230739 0.085290 0.642362 0.040 Uiso 1 1 calc R
C14 C 0.0692(4) 0.1899(3) 0.7479(3) 0.0381(7) Uani 1 1 d .
H14 H 0.043927 0.107570 0.790766 0.046 Uiso 1 1 calc R
C15 C -0.0037(4) 0.3263(3) 0.7719(3) 0.0389(7) Uani 1 1 d .
H15 H -0.080440 0.333430 0.831458 0.047 Uiso 1 1 calc R
C17 C 0.1329(3) 0.4356(3) 0.6322(3) 0.0314(6) Uani 1 1 d .
C18 C 0.1659(3) 0.5666(3) 0.5692(3) 0.0311(6) Uani 1 1 d .
C19 C 0.3642(3) 0.1017(3) 0.2624(3) 0.0313(6) Uani 1 1 d .
C20 C 0.4233(3) -0.0085(3) 0.1864(3) 0.0336(7) Uani 1 1 d .
H20 H 0.522678 -0.054663 0.195883 0.040 Uiso 1 1 calc R
C21 C 0.3370(4) -0.0501(3) 0.0974(3) 0.0375(7) Uani 1 1 d .
H21 H 0.377921 -0.122958 0.044188 0.045 Uiso 1 1 calc R
C22 C 0.1908(4) 0.0143(3) 0.0857(3) 0.0360(7) Uani 1 1 d .
H22 H 0.131543 -0.015211 0.025336 0.043 Uiso 1 1 calc R
C23 C 0.1313(3) 0.1217(3) 0.1622(3) 0.0362(7) Uani 1 1 d .
H23 H 0.030915 0.164945 0.154847 0.043 Uiso 1 1 calc R
C24 C 0.2178(3) 0.1663(3) 0.2496(3) 0.0341(7) Uani 1 1 d .
H24 H 0.177007 0.241158 0.300855 0.041 Uiso 1 1 calc R
C25 C 0.6318(3) 0.2707(3) 0.2163(3) 0.0313(6) Uani 1 1 d .
C28 C 0.7636(3) 0.4014(3) 0.0729(3) 0.0355(7) Uani 1 1 d .
H28A H 0.785415 0.313469 0.027038 0.043 Uiso 1 1 calc R
H28B H 0.851998 0.409232 0.119594 0.043 Uiso 1 1 calc R
C29 C 0.7173(4) 0.5308(3) -0.0174(3) 0.0387(7) Uani 1 1 d .
H29A H 0.640844 0.512807 -0.073752 0.046 Uiso 1 1 calc R
H29B H 0.801649 0.544974 -0.070030 0.046 Uiso 1 1 calc R
C30 C 0.6595(4) 0.6666(3) 0.0470(3) 0.0407(7) Uani 1 1 d .
H30A H 0.630426 0.746493 -0.016643 0.061 Uiso 1 1 calc GR
H30B H 0.735617 0.686962 0.100822 0.061 Uiso 1 1 calc GR
H30C H 0.574930 0.653998 0.098275 0.061 Uiso 1 1 calc GR

loop_
_atom_site_aniso_label
_atom_site_aniso_U_11
_atom_site_aniso_U_22
_atom_site_aniso_U_33
_atom_site_aniso_U_23
_atom_site_aniso_U_13
_atom_site_aniso_U_12
O10 0.0418(12) 0.0328(10) 0.0259(10) -0.0015(8) 0.0075(9) -0.0087(9)
O26 0.0410(12) 0.0340(11) 0.0336(11) -0.0052(9) 0.0056(9) -0.0078(10)
O27 0.0378(12) 0.0329(11) 0.0350(11) 0.0007(9) 0.0086(9) -0.0074(9)
N1 0.0386(15) 0.0341(14) 0.0340(14) -0.0084(11) 0.0008(11) -0.0066(11)
N7 0.0370(14) 0.0338(13) 0.0252(12) -0.0008(10) 0.0009(10) -0.0103(11)
N16 0.0433(15) 0.0406(14) 0.0313(13) -0.0086(11) 0.0073(11) -0.0143(12)
C2 0.0461(19) 0.0372(16) 0.0344(17) -0.0046(13) -0.0043(14) -0.0059(14)
C3 0.0455(19) 0.0356(16) 0.0321(15) -0.0005(13) -0.0006(14) -0.0097(14)
C4 0.0409(17) 0.0351(16) 0.0292(15) -0.0002(12) 0.0027(13) -0.0120(13)
C5 0.0341(16) 0.0349(15) 0.0274(14) -0.0032(12) -0.0007(12) -0.0118(13)
C6 0.0330(16) 0.0335(15) 0.0265(14) -0.0058(12) 0.0022(12) -0.0084(13)
C8 0.0347(16) 0.0331(15) 0.0263(14) 0.0001(12) -0.0002(12) -0.0099(12)
C9 0.0367(16) 0.0327(15) 0.0258(14) -0.0035(12) 0.0080(12) -0.0069(13)
C11 0.0371(16) 0.0314(14) 0.0274(14) -0.0062(11) -0.0002(12) -0.0081(12)
C12 0.0340(15) 0.0331(15) 0.0260(14) -0.0047(11) 0.0016(12) -0.0091(12)
C13 0.0393(17) 0.0325(15) 0.0320(15) -0.0079(12) 0.0001(13) -0.0119(13)
C14 0.0462(19) 0.0387(16) 0.0326(16) -0.0018(13) 0.0080(14) -0.0168(14)
C15 0.0444(18) 0.0458(18) 0.0308(16) -0.0088(13) 0.0103(14) -0.0177(15)
C17 0.0356(16) 0.0339(15) 0.0273(14) -0.0059(12) 0.0010(12) -0.0120(13)
C18 0.0363(16) 0.0303(14) 0.0278(14) -0.0032(11) -0.0040(12) -0.0091(12)
C19 0.0382(16) 0.0320(14) 0.0245(14) 0.0019(11) 0.0077(12) -0.0113(12)
C20 0.0350(16) 0.0326(15) 0.0330(16) -0.0002(12) 0.0029(13) -0.0071(13)
C21 0.0431(18) 0.0360(16) 0.0354(16) -0.0094(13) 0.0044(14) -0.0106(14)
C22 0.0398(17) 0.0399(16) 0.0304(15) -0.0050(13) -0.0018(13) -0.0120(14)
C23 0.0357(16) 0.0390(16) 0.0356(16) -0.0013(13) 0.0025(13) -0.0119(13)
C24 0.0379(17) 0.0330(15) 0.0327(15) -0.0029(12) 0.0084(13) -0.0107(13)
C25 0.0361(16) 0.0340(15) 0.0251(14) -0.0029(11) -0.0002(12) -0.0100(13)
C28 0.0408(17) 0.0361(16) 0.0307(15) -0.0036(12) 0.0107(13) -0.0109(13)
C29 0.0475(19) 0.0372(16) 0.0333(16) -0.0013(13) 0.0061(14) -0.0135(14)
C30 0.0454(19) 0.0379(16) 0.0374(17) 0.0007(14) 0.0012(14) -0.0066(15)

loop_
_atom_type_symbol
_atom_type_description
_atom_type_scat_dispersion_real
_atom_type_scat_dispersion_imag
_atom_type_scat_source
C C 0.0181 0.0091 'International Tables Vol C Tables 4.2.6.8 and 6.1.1.4'
H H 0.0000 0.0000 'International Tables Vol C Tables 4.2.6.8 and 6.1.1.4'
N N 0.0311 0.0180 'International Tables Vol C Tables 4.2.6.8 and 6.1.1.4'
O O 0.0492 0.0322 'International Tables Vol C Tables 4.2.6.8 and 6.1.1.4'

loop_
_geom_angle_atom_site_label_1
_geom_angle_atom_site_label_2
_geom_angle_atom_site_label_3
_geom_angle
C11 O10 C9 116.7(2)
C25 O27 C28 117.9(2)
C2 N1 C18 117.1(3)
C8 N7 C6 116.5(3)
C15 N16 C17 116.3(3)
N1 C2 H2 117.8
N1 C2 C3 124.5(3)
C3 C2 H2 117.8
C2 C3 H3 120.6
C4 C3 C2 118.8(3)
C4 C3 H3 120.6
C3 C4 H4 120.6
C3 C4 C5 118.9(3)
C5 C4 H4 120.6
C4 C5 C6 121.9(3)
C4 C5 C18 117.9(3)
C18 C5 C6 120.2(3)
N7 C6 C5 118.9(3)
C11 C6 N7 121.2(3)
C11 C6 C5 119.7(3)
N7 C8 C9 126.1(3)
N7 C8 C25 118.8(3)
C25 C8 C9 115.0(2)
O10 C9 C8 109.9(2)
O10 C9 H9 107.9
O10 C9 C19 111.2(2)
C8 C9 H9 107.9
C19 C9 C8 111.9(2)
C19 C9 H9 107.9
O10 C11 C12 115.5(3)
C6 C11 O10 122.2(3)
C6 C11 C12 122.3(3)
C13 C12 C11 122.1(3)
C13 C12 C17 118.7(3)
C17 C12 C11 119.1(3)
C12 C13 H13 120.6
C14 C13 C12 118.8(3)
C14 C13 H13 120.6
C13 C14 H14 120.9
C13 C14 C15 118.3(3)
C15 C14 H14 120.9
N16 C15 C14 125.5(3)
N16 C15 H15 117.2
C14 C15 H15 117.2
N16 C17 C12 122.3(3)
N16 C17 C18 118.2(3)
C12 C17 C18 119.5(3)
N1 C18 C5 122.7(3)
N1 C18 C17 118.2(3)
C5 C18 C17 119.1(3)
C20 C19 C9 118.9(3)
C24 C19 C9 121.6(3)
C24 C19 C20 119.5(3)
C19 C20 H20 120.0
C21 C20 C19 120.0(3)
C21 C20 H20 120.0
C20 C21 H21 119.9
C20 C21 C22 120.1(3)
C22 C21 H21 119.9
C21 C22 H22 120.0
C23 C22 C21 120.0(3)
C23 C22 H22 120.0
C22 C23 H23 119.9
C22 C23 C24 120.2(3)
C24 C23 H23 119.9
C19 C24 H24 119.9
C23 C24 C19 120.1(3)
C23 C24 H24 119.9
O26 C25 O27 126.3(3)
O26 C25 C8 122.7(3)
O27 C25 C8 111.0(2)
O27 C28 H28A 110.4
O27 C28 H28B 110.4
O27 C28 C29 106.8(2)
H28A C28 H28B 108.6
C29 C28 H28A 110.4
C29 C28 H28B 110.4
C28 C29 H29A 108.9
C28 C29 H29B 108.9
C28 C29 C30 113.4(3)
H29A C29 H29B 107.7
C30 C29 H29A 108.9
C30 C29 H29B 108.9
C29 C30 H30A 109.5
C29 C30 H30B 109.5
C29 C30 H30C 109.5
H30A C30 H30B 109.5
H30A C30 H30C 109.5
H30B C30 H30C 109.5

loop_
_geom_bond_atom_site_label_1
_geom_bond_atom_site_label_2
_geom_bond_distance
O10 C9 1.459(3)
O10 C11 1.366(3)
O26 C25 1.208(4)
O27 C25 1.327(3)
O27 C28 1.462(3)
N1 C2 1.322(4)
N1 C18 1.353(4)
N7 C6 1.410(4)
N7 C8 1.267(4)
N16 C15 1.333(4)
N16 C17 1.355(4)
C2 H2 0.9500
C2 C3 1.393(4)
C3 H3 0.9500
C3 C4 1.371(4)
C4 H4 0.9500
C4 C5 1.404(4)
C5 C6 1.441(4)
C5 C18 1.414(4)
C6 C11 1.363(4)
C8 C9 1.520(4)
C8 C25 1.517(4)
C9 H9 1.0000
C9 C19 1.514(4)
C11 C12 1.435(4)
C12 C13 1.403(4)
C12 C17 1.409(4)
C13 H13 0.9500
C13 C14 1.366(4)
C14 H14 0.9500
C14 C15 1.387(4)
C15 H15 0.9500
C17 C18 1.462(4)
C19 C20 1.400(4)
C19 C24 1.391(4)
C20 H20 0.9500
C20 C21 1.386(4)
C21 H21 0.9500
C21 C22 1.387(4)
C22 H22 0.9500
C22 C23 1.386(4)
C23 H23 0.9500
C23 C24 1.388(4)
C24 H24 0.9500
C28 H28A 0.9900
C28 H28B 0.9900
C28 C29 1.503(4)
C29 H29A 0.9900
C29 H29B 0.9900
C29 C30 1.516(4)
C30 H30A 0.9800
C30 H30B 0.9800
C30 H30C 0.9800

loop_
_geom_hbond_atom_site_label_D
_geom_hbond_atom_site_label_H
_geom_hbond_atom_site_label_A
_geom_hbond_distance_DH
_geom_hbond_distance_HA
_geom_hbond_distance_DA
_geom_hbond_angle_DHA
_geom_hbond_site_symmetry_A
_geom_hbond_publ_flag
C9 H9 O10 1.00 2.65 3.383(4) 130 2_656 yes
C13 H13 O26 0.95 2.74 3.398(4) 127 2_656 yes
C24 H24 N1 0.95 2.68 3.363(4) 129 2_566 yes

loop_
_geom_torsion_atom_site_label_1
_geom_torsion_atom_site_label_2
_geom_torsion_atom_site_label_3
_geom_torsion_atom_site_label_4
_geom_torsion
O10 C9 C19 C20 -134.2(3)
O10 C9 C19 C24 46.1(4)
O10 C11 C12 C13 -4.1(4)
O10 C11 C12 C17 177.8(3)
O27 C28 C29 C30 50.9(4)
N1 C2 C3 C4 0.6(5)
N7 C6 C11 O10 0.0(4)
N7 C6 C11 C12 178.2(3)
N7 C8 C9 O10 -22.4(4)
N7 C8 C9 C19 101.7(3)
N7 C8 C25 O26 165.3(3)
N7 C8 C25 O27 -16.2(4)
N16 C17 C18 N1 4.0(4)
N16 C17 C18 C5 -176.1(3)
C2 N1 C18 C5 -0.4(4)
C2 N1 C18 C17 179.5(3)
C2 C3 C4 C5 -1.1(5)
C3 C4 C5 C6 -178.9(3)
C3 C4 C5 C18 0.9(4)
C4 C5 C6 N7 1.8(4)
C4 C5 C6 C11 177.5(3)
C4 C5 C18 N1 -0.1(4)
C4 C5 C18 C17 -180.0(3)
C5 C6 C11 O10 -175.5(3)
C5 C6 C11 C12 2.7(4)
C6 N7 C8 C9 2.1(5)
C6 N7 C8 C25 -176.2(2)
C6 C5 C18 N1 179.6(3)
C6 C5 C18 C17 -0.2(4)
C6 C11 C12 C13 177.6(3)
C6 C11 C12 C17 -0.5(4)
C8 N7 C6 C5 -173.9(3)
C8 N7 C6 C11 10.5(4)
C8 C9 C19 C20 102.5(3)
C8 C9 C19 C24 -77.2(3)
C9 O10 C11 C6 -22.4(4)
C9 O10 C11 C12 159.3(2)
C9 C8 C25 O26 -13.2(4)
C9 C8 C25 O27 165.3(2)
C9 C19 C20 C21 -178.2(3)
C9 C19 C24 C23 179.7(3)
C11 O10 C9 C8 30.7(3)
C11 O10 C9 C19 -93.7(3)
C11 C12 C13 C14 -176.3(3)
C11 C12 C17 N16 176.4(3)
C11 C12 C17 C18 -2.0(4)
C12 C13 C14 C15 -0.4(5)
C12 C17 C18 N1 -177.5(3)
C12 C17 C18 C5 2.4(4)
C13 C12 C17 N16 -1.8(5)
C13 C12 C17 C18 179.8(3)
C13 C14 C15 N16 -1.2(5)
C15 N16 C17 C12 0.3(5)
C15 N16 C17 C18 178.7(3)
C17 N16 C15 C14 1.2(5)
C17 C12 C13 C14 1.8(4)
C18 N1 C2 C3 0.2(5)
C18 C5 C6 N7 -177.9(3)
C18 C5 C6 C11 -2.3(4)
C19 C20 C21 C22 -1.9(5)
C20 C19 C24 C23 0.0(4)
C20 C21 C22 C23 0.7(5)
C21 C22 C23 C24 0.7(5)
C22 C23 C24 C19 -1.1(5)
C24 C19 C20 C21 1.5(4)
C25 O27 C28 C29 155.7(2)
C25 C8 C9 O10 156.0(2)
C25 C8 C9 C19 -80.0(3)
C28 O27 C25 O26 -6.2(4)
C28 O27 C25 C8 175.3(2)
